data_4516414
loop_
_publ_author_name
'Rana, Love Karan'
'Sharma, Sanyog'
'Hundal, Geeta'

_publ_section_title
;
 First Report on Crystal Engineering of Hg(II) Halides with Fully
 Substituted 3,4-Pyridinedicarboxamides: Generation of Two-Dimensional
 Coordination Polymers and Linear Zig-Zag Chains of Mercury Metal Ions
;
_journal_issue 1
_journal_name_full 'Crystal Growth &amp; Design'
_journal_page_first 92
_journal_paper_doi 10.1021/acs.cgd.5b00989
_journal_volume 16
_journal_year 2015
_chemical_formula_moiety 'C38 H62 Hg2 I4 N6 O4'
_chemical_formula_sum 'C38 H62 Hg2 I4 N6 O4'
_chemical_formula_weight 1575.72
_space_group_IT_number 14
_space_group_name_Hall '-P 2ybc'
_space_group_name_H-M_alt 'P 1 21/c 1'
_symmetry_cell_setting Monoclinic'
_symmetry_space_group_name_Hall '-P 2ybc'
_symmetry_space_group_name_H-M 'P 1 21/c 1'
_atom_sites_solution_hydrogens geom
_atom_sites_solution_primary direct
_atom_sites_solution_secondary difmap
_audit_creation_method SHELXL-97
_cell_angle_alpha 90.00
_cell_angle_beta 100.657(3)
_cell_angle_gamma 90.00
_cell_formula_units_Z 2
_cell_length_a 16.5303(14)
_cell_length_b 11.5036(7)
_cell_length_c 14.1773(11)
_cell_measurement_reflns_used 6225
_cell_measurement_temperature 296(2)
_cell_measurement_theta_max 24.27
_cell_measurement_theta_min 2.30
_cell_volume 2649.4(3)
_computing_cell_refinement 'Bruker SAINT'
_computing_data_collection 'Bruker APEX2'
_computing_data_reduction 'Bruker SAINT'
_computing_molecular_graphics 'Bruker SHELXTL'
_computing_publication_material 'Bruker SHELXTL'
_computing_structure_refinement 'SHELXL-2014 (Sheldrick 2014)'
_computing_structure_solution 'SHELXS-97 (Sheldrick 2008)'
_diffrn_ambient_temperature 296(2)
_diffrn_measured_fraction_theta_full 0.996
_diffrn_measured_fraction_theta_max 0.996
_diffrn_measurement_device_type 'Bruker APEX-II CCD'
_diffrn_measurement_method '\f and \w scans'
_diffrn_radiation_monochromator graphite
_diffrn_radiation_source 'fine-focus sealed tube'
_diffrn_radiation_type MoK\a
_diffrn_radiation_wavelength 0.71073
_diffrn_reflns_av_R_equivalents 0.0407
_diffrn_reflns_av_sigmaI/netI 0.0386
_diffrn_reflns_limit_h_max 21
_diffrn_reflns_limit_h_min -21
_diffrn_reflns_limit_k_max 14
_diffrn_reflns_limit_k_min -13
_diffrn_reflns_limit_l_max 18
_diffrn_reflns_limit_l_min -18
_diffrn_reflns_number 23069
_diffrn_reflns_theta_full 27.10
_diffrn_reflns_theta_max 27.10
_diffrn_reflns_theta_min 1.25
_exptl_absorpt_coefficient_mu 8.156
_exptl_absorpt_correction_T_max 0.7455
_exptl_absorpt_correction_T_min 0.3359
_exptl_absorpt_correction_type multi-scan
_exptl_absorpt_process_details sadabs
_exptl_crystal_colour colourless
_exptl_crystal_density_diffrn 1.975
_exptl_crystal_density_method 'not measured'
_exptl_crystal_description needle
_exptl_crystal_F_000 1472
_exptl_crystal_size_max 0.23
_exptl_crystal_size_mid 0.18
_exptl_crystal_size_min 0.16
_refine_diff_density_max 1.552
_refine_diff_density_min -1.087
_refine_diff_density_rms 0.113
_refine_ls_extinction_method none
_refine_ls_goodness_of_fit_ref 1.010
_refine_ls_hydrogen_treatment none
_refine_ls_matrix_type full
_refine_ls_number_parameters 244
_refine_ls_number_reflns 5828
_refine_ls_number_restraints 0
_refine_ls_restrained_S_all 1.010
_refine_ls_R_factor_all 0.0610
_refine_ls_R_factor_gt 0.0366
_refine_ls_shift/su_max 0.002
_refine_ls_shift/su_mean 0.000
_refine_ls_structure_factor_coef Fsqd
_refine_ls_weighting_details 'calc w=1/[\s^2^(Fo^2^)+(0.0541P)^2^+0.0000P] where P=(Fo^2^+2Fc^2^)/3'
_refine_ls_weighting_scheme calc
_refine_ls_wR_factor_gt 0.0879
_refine_ls_wR_factor_ref 0.0996
_reflns_number_gt 4231
_reflns_number_total 5829
_reflns_threshold_expression >2sigma(I)
_cod_data_source_file cg5b00989_si_005.cif
_cod_data_source_block shelx
_cod_original_sg_symbol_H-M P2(1)/c
_cod_database_code 4516414

loop_
_symmetry_equiv_pos_as_xyz
'x, y, z'
'-x, y+1/2, -z+1/2'
'-x, -y, -z'
'x, -y-1/2, z-1/2'

loop_
_atom_site_label
_atom_site_type_symbol
_atom_site_fract_x
_atom_site_fract_y
_atom_site_fract_z
_atom_site_U_iso_or_equiv
_atom_site_adp_type
_atom_site_occupancy
_atom_site_symmetry_multiplicity
_atom_site_calc_flag
_atom_site_refinement_flags
C1 C 0.3266(3) 0.3738(5) 0.3402(4) 0.0453(12) Uani 1 1 d .
H1 H 0.3246 0.4489 0.3639 0.054 Uiso 1 1 calc R
C2 C 0.2760(3) 0.3471(4) 0.2528(3) 0.0390(11) Uani 1 1 d .
C3 C 0.2802(3) 0.2337(4) 0.2186(3) 0.0414(11) Uani 1 1 d .
C4 C 0.3343(4) 0.1563(4) 0.2710(4) 0.0505(14) Uani 1 1 d .
H4 H 0.3389 0.0808 0.2490 0.061 Uiso 1 1 calc R
C5 C 0.3820(3) 0.1927(5) 0.3576(3) 0.0481(13) Uani 1 1 d .
H5 H 0.4186 0.1403 0.3927 0.058 Uiso 1 1 calc R
C6 C 0.2339(3) 0.1977(5) 0.1211(4) 0.0475(13) Uani 1 1 d .
C7 C 0.1146(5) 0.1468(7) 0.1938(5) 0.090(3) Uani 1 1 d .
H7 H 0.1487 0.1869 0.2480 0.108 Uiso 1 1 calc R
C8 C 0.0317(5) 0.2094(11) 0.1732(7) 0.132(4) Uani 1 1 d .
H8A H 0.0397 0.2882 0.1546 0.197 Uiso 1 1 calc R
H8B H 0.0077 0.2091 0.2299 0.197 Uiso 1 1 calc R
H8C H -0.0044 0.1703 0.1222 0.197 Uiso 1 1 calc R
C9 C 0.1070(8) 0.0222(9) 0.2236(7) 0.146(5) Uani 1 1 d .
H9A H 0.1604 -0.0133 0.2357 0.219 Uiso 1 1 calc R
H9B H 0.0717 -0.0191 0.1732 0.219 Uiso 1 1 calc R
H9C H 0.0838 0.0197 0.2809 0.219 Uiso 1 1 calc R
C10 C 0.1150(4) 0.1094(8) 0.0172(5) 0.089(2) Uani 1 1 d .
H10 H 0.0608 0.0823 0.0265 0.106 Uiso 1 1 calc R
C11 C 0.0996(5) 0.2053(9) -0.0585(5) 0.112(3) Uani 1 1 d .
H11A H 0.0718 0.2691 -0.0347 0.168 Uiso 1 1 calc R
H11B H 0.0660 0.1754 -0.1160 0.168 Uiso 1 1 calc R
H11C H 0.1512 0.2315 -0.0725 0.168 Uiso 1 1 calc R
C12 C 0.1587(5) 0.0052(8) -0.0145(6) 0.102(3) Uani 1 1 d .
H12A H 0.1669 -0.0521 0.0356 0.153 Uiso 1 1 calc R
H12B H 0.2111 0.0288 -0.0280 0.153 Uiso 1 1 calc R
H12C H 0.1260 -0.0274 -0.0714 0.153 Uiso 1 1 calc R
C13 C 0.2138(3) 0.4353(5) 0.2079(4) 0.0515(13) Uani 1 1 d .
C14 C 0.1793(6) 0.6154(8) 0.1186(7) 0.107(3) Uani 1 1 d .
H14 H 0.2087 0.6673 0.0817 0.129 Uiso 1 1 calc R
C15 C 0.1637(8) 0.6857(9) 0.2059(9) 0.161(5) Uani 1 1 d .
H15A H 0.2154 0.7067 0.2451 0.242 Uiso 1 1 calc R
H15B H 0.1326 0.6394 0.2428 0.242 Uiso 1 1 calc R
H15C H 0.1333 0.7548 0.1842 0.242 Uiso 1 1 calc R
C16 C 0.1044(7) 0.5784(12) 0.0531(9) 0.187(7) Uani 1 1 d .
H16A H 0.1192 0.5353 0.0009 0.281 Uiso 1 1 calc R
H16B H 0.0730 0.6455 0.0286 0.281 Uiso 1 1 calc R
H16C H 0.0721 0.5301 0.0871 0.281 Uiso 1 1 calc R
C17 C 0.3157(4) 0.5171(6) 0.1212(5) 0.0689(18) Uani 1 1 d .
H17 H 0.3416 0.4428 0.1428 0.083 Uiso 1 1 calc R
C18 C 0.3060(7) 0.5176(9) 0.0132(6) 0.122(4) Uani 1 1 d .
H18A H 0.2693 0.4563 -0.0132 0.183 Uiso 1 1 calc R
H18B H 0.3588 0.5057 -0.0044 0.183 Uiso 1 1 calc R
H18C H 0.2839 0.5910 -0.0114 0.183 Uiso 1 1 calc R
C19 C 0.3727(6) 0.6108(7) 0.1698(9) 0.125(4) Uani 1 1 d .
H19A H 0.3763 0.6058 0.2380 0.187 Uiso 1 1 calc R
H19B H 0.3517 0.6857 0.1477 0.187 Uiso 1 1 calc R
H19C H 0.4265 0.6004 0.1544 0.187 Uiso 1 1 calc R
N1 N 0.3771(3) 0.2991(4) 0.3913(3) 0.0443(10) Uani 1 1 d .
N2 N 0.1581(3) 0.1548(5) 0.1120(4) 0.0646(15) Uani 1 1 d .
N3 N 0.2360(3) 0.5177(4) 0.1516(3) 0.0567(12) Uani 1 1 d .
O1 O 0.2704(2) 0.2090(4) 0.0536(2) 0.0569(10) Uani 1 1 d .
O2 O 0.1453(3) 0.4302(5) 0.2308(4) 0.0860(15) Uani 1 1 d .
I1 I 0.40393(3) 0.56758(3) 0.57117(3) 0.06714(14) Uani 1 1 d .
I2 I 0.51798(3) 0.16265(4) 0.63049(4) 0.07570(16) Uani 1 1 d .
Hg1 Hg 0.443739(16) 0.348148(19) 0.550700(15) 0.05744(10) Uani 1 1 d .

loop_
_atom_site_aniso_label
_atom_site_aniso_U_11
_atom_site_aniso_U_22
_atom_site_aniso_U_33
_atom_site_aniso_U_23
_atom_site_aniso_U_13
_atom_site_aniso_U_12
C1 0.041(3) 0.044(3) 0.049(3) -0.004(2) 0.005(2) -0.006(2)
C2 0.039(3) 0.042(3) 0.038(2) 0.005(2) 0.012(2) -0.005(2)
C3 0.041(3) 0.049(3) 0.035(2) -0.003(2) 0.008(2) -0.005(2)
C4 0.062(4) 0.040(3) 0.049(3) -0.003(2) 0.009(3) 0.005(3)
C5 0.057(4) 0.046(3) 0.039(3) 0.003(2) 0.005(2) 0.006(3)
C6 0.044(3) 0.057(3) 0.041(3) -0.002(2) 0.008(2) -0.002(3)
C7 0.078(6) 0.131(8) 0.066(4) -0.019(4) 0.025(4) -0.047(5)
C8 0.064(6) 0.210(11) 0.133(7) -0.062(8) 0.049(5) -0.032(7)
C9 0.186(12) 0.151(10) 0.114(7) -0.013(7) 0.059(8) -0.082(9)
C10 0.051(4) 0.145(7) 0.068(4) -0.046(5) 0.005(3) -0.027(4)
C11 0.081(6) 0.180(10) 0.063(4) -0.013(5) -0.020(4) 0.031(6)
C12 0.095(6) 0.115(7) 0.093(5) -0.050(5) 0.009(5) -0.018(5)
C13 0.038(3) 0.061(4) 0.055(3) 0.004(3) 0.007(2) 0.005(3)
C14 0.099(7) 0.099(6) 0.136(8) 0.065(6) 0.051(6) 0.053(5)
C15 0.206(13) 0.090(7) 0.221(12) 0.028(8) 0.125(11) 0.083(8)
C16 0.108(9) 0.237(15) 0.204(13) 0.129(12) -0.003(9) 0.081(10)
C17 0.069(4) 0.052(4) 0.095(5) 0.017(3) 0.039(4) 0.011(3)
C18 0.150(9) 0.136(8) 0.101(6) 0.049(6) 0.076(6) 0.037(7)
C19 0.100(7) 0.062(5) 0.226(12) 0.005(6) 0.064(7) -0.027(5)
N1 0.043(3) 0.048(3) 0.040(2) 0.0003(19) 0.0043(19) -0.003(2)
N2 0.047(3) 0.092(4) 0.056(3) -0.022(2) 0.013(2) -0.018(3)
N3 0.055(3) 0.052(3) 0.067(3) 0.014(2) 0.023(2) 0.016(2)
O1 0.050(2) 0.077(3) 0.045(2) -0.0062(19) 0.0118(18) -0.004(2)
O2 0.045(3) 0.106(4) 0.110(4) 0.036(3) 0.021(3) 0.012(2)
I1 0.0771(3) 0.0507(2) 0.0794(3) -0.01579(19) 0.0296(2) -0.0103(2)
I2 0.0691(3) 0.0696(3) 0.0823(3) 0.0202(2) -0.0019(2) 0.0058(2)
Hg1 0.06653(18) 0.05161(16) 0.04880(14) -0.00131(9) -0.00338(11) -0.00087(11)

loop_
_atom_type_symbol
_atom_type_description
_atom_type_scat_dispersion_real
_atom_type_scat_dispersion_imag
_atom_type_scat_source
C C 0.0033 0.0016 'International Tables Vol C Tables 4.2.6.8 and 6.1.1.4'
H H 0.0000 0.0000 'International Tables Vol C Tables 4.2.6.8 and 6.1.1.4'
N N 0.0061 0.0033 'International Tables Vol C Tables 4.2.6.8 and 6.1.1.4'
O O 0.0106 0.0060 'International Tables Vol C Tables 4.2.6.8 and 6.1.1.4'
I I -0.4742 1.8119 'International Tables Vol C Tables 4.2.6.8 and 6.1.1.4'
Hg Hg -2.3894 9.2266 'International Tables Vol C Tables 4.2.6.8 and 6.1.1.4'

loop_
_geom_angle_atom_site_label_1
_geom_angle_atom_site_label_2
_geom_angle_atom_site_label_3
_geom_angle
N1 C1 C2 124.0(5)
N1 C1 H1 118.0
C2 C1 H1 118.0
C1 C2 C3 117.0(5)
C1 C2 C13 118.6(5)
C3 C2 C13 123.9(5)
C4 C3 C2 119.0(4)
C4 C3 C6 119.1(5)
C2 C3 C6 121.6(5)
C3 C4 C5 119.1(5)
C3 C4 H4 120.5
C5 C4 H4 120.5
N1 C5 C4 122.2(5)
N1 C5 H5 118.9
C4 C5 H5 118.9
O1 C6 N2 123.6(5)
O1 C6 C3 116.4(5)
N2 C6 C3 120.0(5)
N2 C7 C9 111.0(7)
N2 C7 C8 111.8(7)
C9 C7 C8 112.5(8)
N2 C7 H7 107.1
C9 C7 H7 107.1
C8 C7 H7 107.1
C7 C8 H8A 109.5
C7 C8 H8B 109.5
H8A C8 H8B 109.5
C7 C8 H8C 109.5
H8A C8 H8C 109.5
H8B C8 H8C 109.5
C7 C9 H9A 109.5
C7 C9 H9B 109.5
H9A C9 H9B 109.5
C7 C9 H9C 109.5
H9A C9 H9C 109.5
H9B C9 H9C 109.5
N2 C10 C12 111.7(6)
N2 C10 C11 111.7(7)
C12 C10 C11 113.0(7)
N2 C10 H10 106.7
C12 C10 H10 106.7
C11 C10 H10 106.7
C10 C11 H11A 109.5
C10 C11 H11B 109.5
H11A C11 H11B 109.5
C10 C11 H11C 109.5
H11A C11 H11C 109.5
H11B C11 H11C 109.5
C10 C12 H12A 109.5
C10 C12 H12B 109.5
H12A C12 H12B 109.5
C10 C12 H12C 109.5
H12A C12 H12C 109.5
H12B C12 H12C 109.5
O2 C13 N3 124.0(5)
O2 C13 C2 116.5(5)
N3 C13 C2 119.4(5)
C16 C14 N3 112.9(9)
C16 C14 C15 114.5(10)
N3 C14 C15 109.6(8)
C16 C14 H14 106.4
N3 C14 H14 106.4
C15 C14 H14 106.4
C14 C15 H15A 109.5
C14 C15 H15B 109.5
H15A C15 H15B 109.5
C14 C15 H15C 109.5
H15A C15 H15C 109.5
H15B C15 H15C 109.5
C14 C16 H16A 109.5
C14 C16 H16B 109.5
H16A C16 H16B 109.5
C14 C16 H16C 109.5
H16A C16 H16C 109.5
H16B C16 H16C 109.5
N3 C17 C18 111.6(6)
N3 C17 C19 112.5(6)
C18 C17 C19 113.5(7)
N3 C17 H17 106.2
C18 C17 H17 106.2
C19 C17 H17 106.2
C17 C18 H18A 109.5
C17 C18 H18B 109.5
H18A C18 H18B 109.5
C17 C18 H18C 109.5
H18A C18 H18C 109.5
H18B C18 H18C 109.5
C17 C19 H19A 109.5
C17 C19 H19B 109.5
H19A C19 H19B 109.5
C17 C19 H19C 109.5
H19A C19 H19C 109.5
H19B C19 H19C 109.5
C1 N1 C5 118.7(4)
C1 N1 Hg1 120.0(3)
C5 N1 Hg1 120.8(3)
C6 N2 C7 122.3(5)
C6 N2 C10 120.1(5)
C7 N2 C10 117.6(5)
C13 N3 C17 122.5(5)
C13 N3 C14 119.9(5)
C17 N3 C14 117.6(5)
N1 Hg1 I2 108.30(11)
N1 Hg1 I1 104.41(11)
I2 Hg1 I1 147.207(18)

loop_
_geom_bond_atom_site_label_1
_geom_bond_atom_site_label_2
_geom_bond_distance
C1 N1 1.317(7)
C1 C2 1.395(7)
C1 H1 0.9300
C2 C3 1.398(7)
C2 C13 1.501(7)
C3 C4 1.377(7)
C3 C6 1.509(6)
C4 C5 1.395(7)
C4 H4 0.9300
C5 N1 1.323(7)
C5 H5 0.9300
C6 O1 1.229(6)
C6 N2 1.330(7)
C7 N2 1.476(9)
C7 C9 1.506(12)
C7 C8 1.528(13)
C7 H7 0.9800
C8 H8A 0.9600
C8 H8B 0.9600
C8 H8C 0.9600
C9 H9A 0.9600
C9 H9B 0.9600
C9 H9C 0.9600
C10 N2 1.494(7)
C10 C12 1.512(12)
C10 C11 1.527(12)
C10 H10 0.9800
C11 H11A 0.9600
C11 H11B 0.9600
C11 H11C 0.9600
C12 H12A 0.9600
C12 H12B 0.9600
C12 H12C 0.9600
C13 O2 1.236(7)
C13 N3 1.334(7)
C14 C16 1.467(15)
C14 N3 1.483(8)
C14 C15 1.539(14)
C14 H14 0.9800
C15 H15A 0.9600
C15 H15B 0.9600
C15 H15C 0.9600
C16 H16A 0.9600
C16 H16B 0.9600
C16 H16C 0.9600
C17 N3 1.459(8)
C17 C18 1.509(10)
C17 C19 1.512(11)
C17 H17 0.9800
C18 H18A 0.9600
C18 H18B 0.9600
C18 H18C 0.9600
C19 H19A 0.9600
C19 H19B 0.9600
C19 H19C 0.9600
N1 Hg1 2.391(4)
I1 Hg1 2.6381(5)
I2 Hg1 2.6127(5)

loop_
_geom_torsion_atom_site_label_1
_geom_torsion_atom_site_label_2
_geom_torsion_atom_site_label_3
_geom_torsion_atom_site_label_4
_geom_torsion
N1 C1 C2 C3 -0.1(8)
N1 C1 C2 C13 172.4(5)
C1 C2 C3 C4 -1.3(7)
C13 C2 C3 C4 -173.3(5)
C1 C2 C3 C6 -174.7(5)
C13 C2 C3 C6 13.2(8)
C2 C3 C4 C5 1.2(8)
C6 C3 C4 C5 174.9(5)
C3 C4 C5 N1 0.1(9)
C4 C3 C6 O1 -83.3(7)
C2 C3 C6 O1 90.1(7)
C4 C3 C6 N2 95.6(7)
C2 C3 C6 N2 -90.9(7)
C1 C2 C13 O2 -89.4(7)
C3 C2 C13 O2 82.6(7)
C1 C2 C13 N3 86.5(7)
C3 C2 C13 N3 -101.5(6)
C2 C1 N1 C5 1.4(8)
C2 C1 N1 Hg1 -170.2(4)
C4 C5 N1 C1 -1.5(8)
C4 C5 N1 Hg1 170.2(4)
O1 C6 N2 C7 -177.4(6)
C3 C6 N2 C7 3.7(9)
O1 C6 N2 C10 4.3(10)
C3 C6 N2 C10 -174.6(6)
C9 C7 N2 C6 -109.3(8)
C8 C7 N2 C6 124.2(7)
C9 C7 N2 C10 68.9(10)
C8 C7 N2 C10 -57.6(9)
C12 C10 N2 C6 63.7(10)
C11 C10 N2 C6 -63.9(9)
C12 C10 N2 C7 -114.6(8)
C11 C10 N2 C7 117.8(7)
O2 C13 N3 C17 -176.1(6)
C2 C13 N3 C17 8.3(9)
O2 C13 N3 C14 4.7(10)
C2 C13 N3 C14 -170.9(7)
C18 C17 N3 C13 122.6(7)
C19 C17 N3 C13 -108.4(7)
C18 C17 N3 C14 -58.2(9)
C19 C17 N3 C14 70.8(9)
C16 C14 N3 C13 -66.7(10)
C15 C14 N3 C13 62.2(11)
C16 C14 N3 C17 114.1(9)
C15 C14 N3 C17 -117.0(9)
C1 N1 Hg1 I2 171.3(4)
C5 N1 Hg1 I2 -0.2(4)
C1 N1 Hg1 I1 -6.4(4)
C5 N1 Hg1 I1 -177.9(4)
